data_4306667
loop_
_publ_author_name
'Takashi Aridomi'
'Asako Igashira-Kamiyama'
'Takumi Konno'

_publ_contact_author_address
; Department of Chemistry, Graduate School of Science,
  Osaka University, Toyonaka 560-0043, JAPAN
;
_publ_contact_author_email ' konno@chem.sci.osaka-u.ac.jp '
_publ_contact_author_fax ' 81-6-6850-5765 '
_publ_contact_author_name 'Takumi Konno'
_publ_contact_author_phone ' 81-6-6850-5765 '
_publ_section_title
;
Control of 1D Wave versus 2D Honeycomb CoIIICdIICuI Heterotrimetallic
Architectures by \DL-\LL Diastereoisomerism of l-Cysteinatocobalt(III)
Building Units
;
_journal_name_full 'Inorganic Chemistry'
_journal_page_first 10202
_journal_page_last 10204
_journal_paper_doi 10.1021/ic801495h
_journal_volume 47
_journal_year 2008
_chemical_absolute_configuration rm
_chemical_formula_sum 'C14 H48 Cd Cl5 Co2 Cu N10 O15 S2'
_chemical_formula_weight 1131.79
_chemical_name_systematic
; 
 ? 
;
_space_group_IT_number 20
_symmetry_cell_setting orthorhombic
_symmetry_space_group_name_Hall 'C 2c 2'
_symmetry_space_group_name_H-M 'C 2 2 21'
_atom_sites_solution_hydrogens geom
_atom_sites_solution_primary direct
_atom_sites_solution_secondary difmap
_audit_creation_method SHELXL-97
_cell_angle_alpha 90.00
_cell_angle_beta 90.00
_cell_angle_gamma 90.00
_cell_formula_units_Z 4
_cell_length_a 9.910(3)
_cell_length_b 13.899(5)
_cell_length_c 27.538(10)
_cell_measurement_reflns_used 12800
_cell_measurement_temperature 200(2)
_cell_measurement_theta_max 27.8
_cell_measurement_theta_min 3.0
_cell_volume 3793(2)
_computing_cell_refinement PROCESS-AUTO
_computing_data_collection PROCESS-AUTO
_computing_data_reduction CrystalStructure
_computing_structure_refinement 'SHELXL-97 (Sheldrick, 1997)'
_computing_structure_solution 'SHELXS-97 (Sheldrick, 1990)'
_diffrn_ambient_temperature 200(2)
_diffrn_detector_area_resol_mean 10.00
_diffrn_measured_fraction_theta_full 0.988
_diffrn_measured_fraction_theta_max 0.988
_diffrn_measurement_device_type 'Rigaku RAXIS-RAPID'
_diffrn_measurement_method \w
_diffrn_radiation_monochromator graphite
_diffrn_radiation_source 'fine-focus sealed tube'
_diffrn_radiation_type MoK\a
_diffrn_radiation_wavelength 0.71075
_diffrn_reflns_av_R_equivalents 0.0498
_diffrn_reflns_av_sigmaI/netI 0.0479
_diffrn_reflns_limit_h_max 11
_diffrn_reflns_limit_h_min -12
_diffrn_reflns_limit_k_max 17
_diffrn_reflns_limit_k_min -17
_diffrn_reflns_limit_l_max 35
_diffrn_reflns_limit_l_min -35
_diffrn_reflns_number 15069
_diffrn_reflns_theta_full 27.48
_diffrn_reflns_theta_max 27.48
_diffrn_reflns_theta_min 3.02
_exptl_absorpt_coefficient_mu 2.500
_exptl_absorpt_correction_T_max 0.692
_exptl_absorpt_correction_T_min 0.519
_exptl_absorpt_correction_type empirical
_exptl_crystal_colour 'dark brown'
_exptl_crystal_density_diffrn 1.982
_exptl_crystal_density_method 'not measured'
_exptl_crystal_description block
_exptl_crystal_F_000 2280
_exptl_crystal_size_max 0.10
_exptl_crystal_size_mid 0.10
_exptl_crystal_size_min 0.10
_refine_diff_density_max 0.912
_refine_diff_density_min -0.594
_refine_diff_density_rms 0.097
_refine_ls_abs_structure_details 'Flack H D (1983), Acta Cryst. A39, 876-881'
_refine_ls_abs_structure_Flack -0.002(19)
_refine_ls_extinction_method none
_refine_ls_goodness_of_fit_ref 0.987
_refine_ls_hydrogen_treatment 'riding model'
_refine_ls_matrix_type full
_refine_ls_number_parameters 229
_refine_ls_number_reflns 4281
_refine_ls_number_restraints 0
_refine_ls_restrained_S_all 0.987
_refine_ls_R_factor_all 0.0421
_refine_ls_R_factor_gt 0.0355
_refine_ls_shift/su_max 0.000
_refine_ls_shift/su_mean 0.000
_refine_ls_structure_factor_coef Fsqd
_refine_ls_weighting_details 'calc w=1/[\s^2^(Fo^2^)+(0.0173P)^2^+15.6855P] where P=(Fo^2^+2Fc^2^)/3'
_refine_ls_weighting_scheme calc
_refine_ls_wR_factor_gt 0.0711
_refine_ls_wR_factor_ref 0.0749
_reflns_number_gt 3854
_reflns_number_total 4281
_reflns_threshold_expression >2sigma(I)
_cod_data_source_file ic801495h_si_002_3.cif
_cod_data_source_block '[2]'
_cod_depositor_comments
;
The following automatic conversions were performed:
'_symmetry_cell_setting' value 'Orthorhombic' changed to 'orthorhombic'
according to '/home/saulius/struct/CIF-dictionaries/cif_core.dic'
dictionary named 'cif_core.dic' version 2.4.1 from 2010-06-29.

Automatic conversion script
Id: cif_fix_enum 1527 2010-12-29 10:47:43Z saulius 
;
_cod_database_code 4306667

loop_
_symmetry_equiv_pos_as_xyz
'x, y, z'
'x, -y, -z'
'-x, y, -z+1/2'
'-x, -y, z+1/2'
'x+1/2, y+1/2, z'
'x+1/2, -y+1/2, -z'
'-x+1/2, y+1/2, -z+1/2'
'-x+1/2, -y+1/2, z+1/2'

loop_
_atom_site_label
_atom_site_type_symbol
_atom_site_fract_x
_atom_site_fract_y
_atom_site_fract_z
_atom_site_U_iso_or_equiv
_atom_site_adp_type
_atom_site_occupancy
_atom_site_symmetry_multiplicity
_atom_site_calc_flag
_atom_site_refinement_flags
_atom_site_disorder_assembly
_atom_site_disorder_group
Co1 Co 0.97650(6) 0.65329(4) 0.110454(19) 0.02243(13) Uani 1 1 d . . .
Cu1 Cu 0.93576(9) 0.5000 0.0000 0.0363(2) Uani 1 2 d S . .
Cd1 Cd 0.5000 0.42542(3) 0.2500 0.02855(12) Uani 1 2 d S . .
Cl1 Cl 1.17056(17) 0.5000 0.0000 0.0385(4) Uani 1 2 d S . .
Cl2 Cl 0.68014(13) 0.30683(9) 0.27402(4) 0.0382(3) Uani 1 1 d . . .
S1 S 0.83468(11) 0.59689(8) 0.05303(4) 0.0242(2) Uani 1 1 d . . .
N1 N 0.8442(4) 0.6086(3) 0.15968(13) 0.0287(8) Uani 1 1 d . . .
H1 H 0.8817 0.5582 0.1766 0.034 Uiso 1 1 calc R . .
H2 H 0.8294 0.6578 0.1814 0.034 Uiso 1 1 calc R . .
N2 N 1.0988(4) 0.7018(3) 0.05885(13) 0.0297(9) Uani 1 1 d . . .
H3 H 1.1870 0.6900 0.0673 0.036 Uiso 1 1 calc R . .
H4 H 1.0812 0.6704 0.0301 0.036 Uiso 1 1 calc R . .
N3 N 0.8890(4) 0.7815(3) 0.10554(13) 0.0279(8) Uani 1 1 d . . .
H5 H 0.7967 0.7746 0.1063 0.033 Uiso 1 1 calc R . .
H6 H 0.9144 0.8192 0.1314 0.033 Uiso 1 1 calc R . .
N4 N 1.0764(4) 0.5308(3) 0.11446(14) 0.0297(8) Uani 1 1 d . . .
H7 H 1.0222 0.4845 0.1282 0.036 Uiso 1 1 calc R . .
H8 H 1.0993 0.5108 0.0837 0.036 Uiso 1 1 calc R . .
N5 N 1.1015(4) 0.6975(3) 0.16358(14) 0.0311(9) Uani 1 1 d . . .
H9 H 1.1649 0.7391 0.1511 0.037 Uiso 1 1 calc R . .
H10 H 1.0534 0.7293 0.1872 0.037 Uiso 1 1 calc R . .
O1 O 0.6428(4) 0.5450(3) 0.22178(13) 0.0446(9) Uani 1 1 d . . .
O2 O 0.5583(4) 0.4502(3) 0.16490(12) 0.0453(9) Uani 1 1 d . . .
C1 C 0.7317(5) 0.5213(3) 0.09318(16) 0.0289(10) Uani 1 1 d . . .
H11 H 0.6437 0.5069 0.0778 0.035 Uiso 1 1 calc R . .
H12 H 0.7784 0.4598 0.0999 0.035 Uiso 1 1 calc R . .
C2 C 0.7108(4) 0.5768(3) 0.13963(15) 0.0252(9) Uani 1 1 d . . .
H13 H 0.6572 0.6357 0.1317 0.030 Uiso 1 1 calc R . .
C3 C 0.6313(5) 0.5185(3) 0.17807(17) 0.0294(10) Uani 1 1 d . . .
C4 C 1.0779(5) 0.8067(4) 0.05241(19) 0.0387(12) Uani 1 1 d . . .
H14 H 1.1067 0.8265 0.0195 0.046 Uiso 1 1 calc R . .
H15 H 1.1323 0.8428 0.0764 0.046 Uiso 1 1 calc R . .
C5 C 0.9300(6) 0.8283(4) 0.05944(19) 0.0405(12) Uani 1 1 d . . .
H16 H 0.9151 0.8987 0.0613 0.049 Uiso 1 1 calc R . .
H17 H 0.8767 0.8024 0.0320 0.049 Uiso 1 1 calc R . .
C6 C 1.2018(5) 0.5427(4) 0.1444(2) 0.0421(13) Uani 1 1 d . . .
H18 H 1.2759 0.5685 0.1241 0.051 Uiso 1 1 calc R . .
H19 H 1.2304 0.4799 0.1578 0.051 Uiso 1 1 calc R . .
C7 C 1.1695(6) 0.6117(4) 0.18491(19) 0.0474(14) Uani 1 1 d . . .
H20 H 1.1094 0.5803 0.2089 0.057 Uiso 1 1 calc R . .
H21 H 1.2535 0.6313 0.2017 0.057 Uiso 1 1 calc R . .
Cl3 Cl 0.96240(13) 0.26628(9) 0.08850(5) 0.0417(3) Uani 1 1 d . . .
O3 O 0.9441(8) 0.3222(4) 0.04839(19) 0.107(2) Uani 1 1 d . . .
O4 O 0.9657(6) 0.1661(3) 0.07632(19) 0.0842(17) Uani 1 1 d . . .
O5 O 1.0831(4) 0.2964(3) 0.1136(2) 0.0685(13) Uani 1 1 d . . .
O6 O 0.8534(5) 0.2830(5) 0.1221(2) 0.100(2) Uani 1 1 d . . .
O7 O 0.9306(5) 0.4212(3) 0.20301(18) 0.0720(13) Uani 1 1 d . . .
O8 O 1.0000 0.2296(5) 0.2500 0.100(3) Uani 1 2 d S . .

loop_
_atom_site_aniso_label
_atom_site_aniso_U_11
_atom_site_aniso_U_22
_atom_site_aniso_U_33
_atom_site_aniso_U_23
_atom_site_aniso_U_13
_atom_site_aniso_U_12
Co1 0.0270(3) 0.0219(3) 0.0184(3) -0.00343(19) 0.0008(2) -0.0023(2)
Cu1 0.0370(4) 0.0433(5) 0.0285(4) -0.0159(4) 0.000 0.000
Cd1 0.0412(3) 0.0242(2) 0.0202(2) 0.000 0.0075(2) 0.000
Cl1 0.0320(8) 0.0486(10) 0.0350(9) -0.0159(8) 0.000 0.000
Cl2 0.0444(7) 0.0386(7) 0.0316(6) 0.0066(5) 0.0086(5) 0.0088(6)
S1 0.0284(5) 0.0253(5) 0.0189(5) -0.0019(4) 0.0003(4) -0.0030(4)
N1 0.033(2) 0.029(2) 0.0242(19) -0.0018(15) 0.0008(16) -0.0025(17)
N2 0.032(2) 0.029(2) 0.028(2) -0.0059(16) 0.0020(17) -0.0051(17)
N3 0.0312(19) 0.0255(19) 0.0271(19) -0.0042(15) 0.0033(17) -0.0004(16)
N4 0.0328(19) 0.027(2) 0.029(2) -0.0041(15) -0.0022(17) 0.0025(17)
N5 0.033(2) 0.034(2) 0.026(2) -0.0069(16) -0.0025(16) -0.0047(18)
O1 0.062(2) 0.043(2) 0.0295(19) -0.0003(15) 0.0143(17) -0.0221(19)
O2 0.055(2) 0.048(2) 0.0329(19) 0.0115(16) 0.0033(17) -0.0210(19)
C1 0.032(2) 0.027(2) 0.027(2) 0.0004(17) 0.0005(19) -0.008(2)
C2 0.028(2) 0.021(2) 0.027(2) 0.0036(18) 0.0037(17) 0.0012(19)
C3 0.030(2) 0.027(2) 0.031(3) 0.0072(18) 0.0048(19) 0.001(2)
C4 0.044(3) 0.031(3) 0.041(3) 0.006(2) 0.009(2) -0.006(2)
C5 0.052(3) 0.030(3) 0.040(3) 0.009(2) 0.011(2) -0.002(2)
C6 0.041(3) 0.045(3) 0.040(3) -0.001(2) -0.014(2) 0.005(2)
C7 0.051(3) 0.054(4) 0.038(3) -0.003(3) -0.020(3) 0.000(3)
Cl3 0.0392(7) 0.0384(6) 0.0475(7) 0.0066(5) -0.0064(6) -0.0003(6)
O3 0.199(7) 0.054(3) 0.069(3) 0.025(2) 0.006(4) 0.006(4)
O4 0.103(4) 0.046(3) 0.104(4) -0.009(2) -0.040(3) -0.004(3)
O5 0.035(2) 0.057(3) 0.114(4) -0.015(3) -0.021(2) -0.003(2)
O6 0.047(3) 0.131(6) 0.122(5) -0.013(4) 0.029(3) -0.013(3)
O7 0.081(3) 0.046(3) 0.089(3) 0.001(2) -0.008(3) 0.013(3)
O8 0.056(4) 0.055(4) 0.190(8) 0.000 0.035(6) 0.000

loop_
_atom_type_symbol
_atom_type_description
_atom_type_scat_dispersion_real
_atom_type_scat_dispersion_imag
_atom_type_scat_source
C C 0.0033 0.0016 'International Tables Vol C Tables 4.2.6.8 and 6.1.1.4'
N N 0.0061 0.0033 'International Tables Vol C Tables 4.2.6.8 and 6.1.1.4'
Co Co 0.3494 0.9721 'International Tables Vol C Tables 4.2.6.8 and 6.1.1.4'
Cu Cu 0.3201 1.2651 'International Tables Vol C Tables 4.2.6.8 and 6.1.1.4'
Cd Cd -0.8075 1.2024 'International Tables Vol C Tables 4.2.6.8 and 6.1.1.4'
S S 0.1246 0.1234 'International Tables Vol C Tables 4.2.6.8 and 6.1.1.4'
Cl Cl 0.1484 0.1585 'International Tables Vol C Tables 4.2.6.8 and 6.1.1.4'
O O 0.0106 0.0060 'International Tables Vol C Tables 4.2.6.8 and 6.1.1.4'
H H 0.0000 0.0000 'International Tables Vol C Tables 4.2.6.8 and 6.1.1.4'

loop_
_geom_angle_atom_site_label_1
_geom_angle_atom_site_label_2
_geom_angle_atom_site_label_3
_geom_angle
_geom_angle_site_symmetry_1
_geom_angle_site_symmetry_3
_geom_angle_publ_flag
N4 Co1 N1 91.34(16) . . ?
N4 Co1 N2 91.55(16) . . ?
N1 Co1 N2 176.23(16) . . ?
N4 Co1 N3 175.71(16) . . ?
N1 Co1 N3 92.23(16) . . ?
N2 Co1 N3 84.99(16) . . ?
N4 Co1 N5 85.05(16) . . ?
N1 Co1 N5 90.31(16) . . ?
N2 Co1 N5 92.35(16) . . ?
N3 Co1 N5 92.55(16) . . ?
N4 Co1 S1 92.98(11) . . ?
N1 Co1 S1 87.63(11) . . ?
N2 Co1 S1 89.81(12) . . ?
N3 Co1 S1 89.55(12) . . ?
N5 Co1 S1 177.12(12) . . ?
S1 Cu1 S1 126.48(7) 2_565 . ?
S1 Cu1 Cl1 116.76(3) 2_565 . ?
S1 Cu1 Cl1 116.76(3) . . ?
S1 Cu1 O3 78.00(13) 2_565 . ?
S1 Cu1 O3 103.56(13) . . ?
Cl1 Cu1 O3 88.31(16) . . ?
O1 Cd1 O1 88.33(19) 3_655 . ?
O1 Cd1 O2 55.36(12) 3_655 3_655 ?
O1 Cd1 O2 111.44(13) . 3_655 ?
O1 Cd1 O2 111.44(13) 3_655 . ?
O1 Cd1 O2 55.36(12) . . ?
O2 Cd1 O2 163.75(17) 3_655 . ?
O1 Cd1 Cl2 97.16(11) 3_655 3_655 ?
O1 Cd1 Cl2 144.53(10) . 3_655 ?
O2 Cd1 Cl2 100.20(10) 3_655 3_655 ?
O2 Cd1 Cl2 90.46(9) . 3_655 ?
O1 Cd1 Cl2 144.53(10) 3_655 . ?
O1 Cd1 Cl2 97.16(11) . . ?
O2 Cd1 Cl2 90.46(9) 3_655 . ?
O2 Cd1 Cl2 100.20(10) . . ?
Cl2 Cd1 Cl2 98.23(7) 3_655 . ?
O1 Cd1 C3 27.86(13) 3_655 3_655 ?
O1 Cd1 C3 101.34(13) . 3_655 ?
O2 Cd1 C3 27.50(13) 3_655 3_655 ?
O2 Cd1 C3 138.72(14) . 3_655 ?
Cl2 Cd1 C3 99.47(10) 3_655 3_655 ?
Cl2 Cd1 C3 117.56(11) . 3_655 ?
O1 Cd1 C3 101.34(13) 3_655 . ?
O1 Cd1 C3 27.86(13) . . ?
O2 Cd1 C3 138.72(14) 3_655 . ?
O2 Cd1 C3 27.50(13) . . ?
Cl2 Cd1 C3 117.56(11) 3_655 . ?
Cl2 Cd1 C3 99.47(10) . . ?
C3 Cd1 C3 122.7(2) 3_655 . ?
C1 S1 Cu1 107.42(15) . . ?
C1 S1 Co1 97.07(15) . . ?
Cu1 S1 Co1 112.95(5) . . ?
C2 N1 Co1 115.0(3) . . ?
C4 N2 Co1 109.6(3) . . ?
C5 N3 Co1 109.4(3) . . ?
C6 N4 Co1 110.6(3) . . ?
C7 N5 Co1 108.7(3) . . ?
C3 O1 Cd1 93.2(3) . . ?
C3 O2 Cd1 88.0(3) . . ?
C2 C1 S1 107.1(3) . . ?
C1 C2 N1 110.0(4) . . ?
C1 C2 C3 112.5(4) . . ?
N1 C2 C3 110.6(4) . . ?
O1 C3 O2 123.4(4) . . ?
O1 C3 C2 116.9(4) . . ?
O2 C3 C2 119.6(4) . . ?
O1 C3 Cd1 59.0(2) . . ?
O2 C3 Cd1 64.5(2) . . ?
C2 C3 Cd1 175.9(3) . . ?
N2 C4 C5 108.4(4) . . ?
N3 C5 C4 106.8(4) . . ?
N4 C6 C7 107.5(4) . . ?
N5 C7 C6 108.3(4) . . ?
O3 Cl3 O4 111.6(3) . . ?
O3 Cl3 O6 109.2(4) . . ?
O4 Cl3 O6 109.0(4) . . ?
O3 Cl3 O5 109.4(4) . . ?
O4 Cl3 O5 112.0(3) . . ?
O6 Cl3 O5 105.5(3) . . ?
Cl3 O3 Cu1 152.9(4) . . ?

loop_
_geom_bond_atom_site_label_1
_geom_bond_atom_site_label_2
_geom_bond_distance
_geom_bond_site_symmetry_2
_geom_bond_publ_flag
Co1 N4 1.972(4) . ?
Co1 N1 1.985(4) . ?
Co1 N2 1.986(4) . ?
Co1 N3 1.987(4) . ?
Co1 N5 2.013(4) . ?
Co1 S1 2.2562(12) . ?
Cu1 S1 2.2248(12) 2_565 ?
Cu1 S1 2.2248(12) . ?
Cu1 Cl1 2.327(2) . ?
Cu1 O3 2.809(5) . ?
Cd1 O1 2.318(3) 3_655 ?
Cd1 O1 2.318(3) . ?
Cd1 O2 2.438(3) 3_655 ?
Cd1 O2 2.438(3) . ?
Cd1 Cl2 2.5183(14) 3_655 ?
Cd1 Cl2 2.5183(14) . ?
Cd1 C3 2.700(4) 3_655 ?
Cd1 C3 2.700(5) . ?
S1 C1 1.835(4) . ?
N1 C2 1.499(6) . ?
N2 C4 1.483(6) . ?
N3 C5 1.483(6) . ?
N4 C6 1.500(6) . ?
N5 C7 1.490(7) . ?
O1 C3 1.264(6) . ?
O2 C3 1.248(6) . ?
C1 C2 1.508(6) . ?
C2 C3 1.549(6) . ?
C4 C5 1.508(7) . ?
C6 C7 1.506(7) . ?
Cl3 O3 1.363(5) . ?
Cl3 O4 1.432(4) . ?
Cl3 O6 1.441(5) . ?
Cl3 O5 1.443(4) . ?

loop_
_geom_hbond_atom_site_label_D
_geom_hbond_atom_site_label_H
_geom_hbond_atom_site_label_A
_geom_hbond_distance_DH
_geom_hbond_distance_HA
_geom_hbond_distance_DA
_geom_hbond_angle_DHA
_geom_hbond_site_symmetry_A
N1 H1 O7 0.92 2.09 2.990(6) 164.1 .
N1 H2 Cl2 0.92 2.41 3.314(4) 167.4 7_655
N2 H3 O6 0.92 2.58 3.267(7) 131.8 5
N2 H3 Cl3 0.92 2.99 3.802(4) 148.8 5
N2 H4 O3 0.92 2.56 3.344(7) 143.9 2_565
N2 H4 Cl1 0.92 2.66 3.317(4) 128.9 .
N3 H5 O5 0.92 2.15 3.047(6) 165.4 5_455
N3 H6 O2 0.92 2.49 3.314(5) 149.3 5
N3 H6 Cl2 0.92 2.77 3.405(4) 126.9 7_655
N4 H7 O7 0.92 2.42 3.218(6) 145.6 .
N4 H8 Cl1 0.92 2.42 3.315(4) 165.7 .
N5 H9 O6 0.92 2.12 2.992(6) 157.3 5
N5 H10 Cl2 0.92 2.77 3.613(4) 153.4 7_655
N5 H10 Cl2 0.92 2.91 3.488(4) 122.4 5

loop_
_geom_torsion_atom_site_label_1
_geom_torsion_atom_site_label_2
_geom_torsion_atom_site_label_3
_geom_torsion_atom_site_label_4
_geom_torsion
_geom_torsion_site_symmetry_1
_geom_torsion_site_symmetry_2
_geom_torsion_site_symmetry_3
_geom_torsion_site_symmetry_4
_geom_torsion_publ_flag
S1 Cu1 S1 C1 60.36(16) 2_565 . . . ?
Cl1 Cu1 S1 C1 -119.64(16) . . . . ?
O3 Cu1 S1 C1 -24.6(2) . . . . ?
S1 Cu1 S1 Co1 166.19(6) 2_565 . . . ?
Cl1 Cu1 S1 Co1 -13.81(6) . . . . ?
O3 Cu1 S1 Co1 81.22(16) . . . . ?
N4 Co1 S1 C1 75.10(19) . . . . ?
N1 Co1 S1 C1 -16.12(19) . . . . ?
N2 Co1 S1 C1 166.64(19) . . . . ?
N3 Co1 S1 C1 -108.38(19) . . . . ?
N4 Co1 S1 Cu1 -37.25(12) . . . . ?
N1 Co1 S1 Cu1 -128.46(12) . . . . ?
N2 Co1 S1 Cu1 54.30(12) . . . . ?
N3 Co1 S1 Cu1 139.28(11) . . . . ?
N4 Co1 N1 C2 -102.7(3) . . . . ?
N3 Co1 N1 C2 79.7(3) . . . . ?
N5 Co1 N1 C2 172.3(3) . . . . ?
S1 Co1 N1 C2 -9.7(3) . . . . ?
N4 Co1 N2 C4 -166.5(3) . . . . ?
N3 Co1 N2 C4 11.0(3) . . . . ?
N5 Co1 N2 C4 -81.4(3) . . . . ?
S1 Co1 N2 C4 100.5(3) . . . . ?
N1 Co1 N3 C5 -160.7(3) . . . . ?
N2 Co1 N3 C5 16.7(3) . . . . ?
N5 Co1 N3 C5 108.9(3) . . . . ?
S1 Co1 N3 C5 -73.1(3) . . . . ?
N1 Co1 N4 C6 -102.2(3) . . . . ?
N2 Co1 N4 C6 80.2(3) . . . . ?
N5 Co1 N4 C6 -12.0(3) . . . . ?
S1 Co1 N4 C6 170.1(3) . . . . ?
N4 Co1 N5 C7 -14.9(3) . . . . ?
N1 Co1 N5 C7 76.4(3) . . . . ?
N2 Co1 N5 C7 -106.3(4) . . . . ?
N3 Co1 N5 C7 168.7(3) . . . . ?
O1 Cd1 O1 C3 -118.4(3) 3_655 . . . ?
O2 Cd1 O1 C3 -169.9(3) 3_655 . . . ?
O2 Cd1 O1 C3 -0.7(3) . . . . ?
Cl2 Cd1 O1 C3 -18.4(4) 3_655 . . . ?
Cl2 Cd1 O1 C3 96.7(3) . . . . ?
C3 Cd1 O1 C3 -143.2(3) 3_655 . . . ?
O1 Cd1 O2 C3 72.7(3) 3_655 . . . ?
O1 Cd1 O2 C3 0.7(3) . . . . ?
O2 Cd1 O2 C3 39.3(3) 3_655 . . . ?
Cl2 Cd1 O2 C3 170.6(3) 3_655 . . . ?
Cl2 Cd1 O2 C3 -91.0(3) . . . . ?
C3 Cd1 O2 C3 65.6(4) 3_655 . . . ?
Cu1 S1 C1 C2 157.1(3) . . . . ?
Co1 S1 C1 C2 40.3(3) . . . . ?
S1 C1 C2 N1 -53.2(4) . . . . ?
S1 C1 C2 C3 -176.9(3) . . . . ?
Co1 N1 C2 C1 39.7(4) . . . . ?
Co1 N1 C2 C3 164.6(3) . . . . ?
Cd1 O1 C3 O2 1.4(5) . . . . ?
Cd1 O1 C3 C2 180.0(3) . . . . ?
Cd1 O2 C3 O1 -1.3(5) . . . . ?
Cd1 O2 C3 C2 -179.9(4) . . . . ?
C1 C2 C3 O1 159.5(4) . . . . ?
N1 C2 C3 O1 36.0(6) . . . . ?
C1 C2 C3 O2 -21.9(6) . . . . ?
N1 C2 C3 O2 -145.3(4) . . . . ?
O1 Cd1 C3 O1 63.7(4) 3_655 . . . ?
O2 Cd1 C3 O1 14.3(4) 3_655 . . . ?
O2 Cd1 C3 O1 178.7(5) . . . . ?
Cl2 Cd1 C3 O1 168.1(3) 3_655 . . . ?
Cl2 Cd1 C3 O1 -87.4(3) . . . . ?
C3 Cd1 C3 O1 44.3(3) 3_655 . . . ?
O1 Cd1 C3 O2 -115.0(3) 3_655 . . . ?
O1 Cd1 C3 O2 -178.7(5) . . . . ?
O2 Cd1 C3 O2 -164.4(2) 3_655 . . . ?
Cl2 Cd1 C3 O2 -10.6(3) 3_655 . . . ?
Cl2 Cd1 C3 O2 93.9(3) . . . . ?
C3 Cd1 C3 O2 -134.4(3) 3_655 . . . ?
Co1 N2 C4 C5 -36.1(5) . . . . ?
Co1 N3 C5 C4 -40.2(5) . . . . ?
N2 C4 C5 N3 49.8(5) . . . . ?
Co1 N4 C6 C7 36.2(5) . . . . ?
Co1 N5 C7 C6 38.6(5) . . . . ?
N4 C6 C7 N5 -48.7(6) . . . . ?
O4 Cl3 O3 Cu1 -170.2(9) . . . . ?
O6 Cl3 O3 Cu1 69.3(11) . . . . ?
O5 Cl3 O3 Cu1 -45.7(11) . . . . ?
S1 Cu1 O3 Cl3 -165.7(10) 2_565 . . . ?
S1 Cu1 O3 Cl3 -40.7(10) . . . . ?
Cl1 Cu1 O3 Cl3 76.4(10) . . . . ?
